data_7235001
loop_
_publ_author_name
'Yang, Xiang-Kai'
'Chen, Jhy-Der'

_publ_section_title
;
 Crystal-to-Crystal Transformation and Linker Exchange in Cd(II)
 Coordination Polymers Based on Flexible Bis-pyridyl-bis-amide and
 1,4-Naphthalenedicarboxylate
;
_journal_name_full CrystEngComm
_journal_paper_doi 10.1039/C9CE01332F
_journal_year 2019
_chemical_formula_moiety 'C30 H30 Cd N4 O7, H2O'
_chemical_formula_sum 'C30 H32 Cd N4 O8'
_chemical_formula_weight 688.99
_space_group_crystal_system monoclinic
_space_group_IT_number 14
_space_group_name_Hall '-P 2ybc'
_space_group_name_H-M_alt 'P 1 21/c 1'
_atom_sites_solution_hydrogens geom
_audit_creation_method SHELXL-2014/7
_audit_update_record
;
2019-10-09 deposited with the CCDC.	2019-11-07 downloaded from the CCDC.
;
_cell_angle_alpha 90
_cell_angle_beta 106.7338(12)
_cell_angle_gamma 90
_cell_formula_units_Z 4
_cell_length_a 11.1391(3)
_cell_length_b 15.8666(4)
_cell_length_c 17.4481(5)
_cell_measurement_reflns_used 9537
_cell_measurement_temperature 296(2)
_cell_measurement_theta_max 28.31
_cell_measurement_theta_min 2.33
_cell_volume 2953.18(14)
_computing_cell_refinement 'Bruker SAINT'
_computing_data_collection 'Bruker APEX2'
_computing_data_reduction 'Bruker SAINT'
_computing_molecular_graphics 'Bruker SHELXTL'
_computing_publication_material 'Bruker SHELXTL'
_computing_structure_refinement 'SHELXL-2014/7 (Sheldrick, 2014)'
_computing_structure_solution 'SHELXS-97 (Sheldrick 2008)'
_diffrn_ambient_temperature 296(2)
_diffrn_measured_fraction_theta_full 0.999
_diffrn_measured_fraction_theta_max 0.998
_diffrn_measurement_device_type 'Bruker APEX-II CCD'
_diffrn_measurement_method '\f and \w scans'
_diffrn_radiation_type MoK\a
_diffrn_radiation_wavelength 0.71073
_diffrn_reflns_av_R_equivalents 0.0220
_diffrn_reflns_av_unetI/netI 0.0186
_diffrn_reflns_Laue_measured_fraction_full 0.999
_diffrn_reflns_Laue_measured_fraction_max 0.998
_diffrn_reflns_limit_h_max 14
_diffrn_reflns_limit_h_min -14
_diffrn_reflns_limit_k_max 17
_diffrn_reflns_limit_k_min -21
_diffrn_reflns_limit_l_max 20
_diffrn_reflns_limit_l_min -23
_diffrn_reflns_number 29087
_diffrn_reflns_point_group_measured_fraction_full 0.999
_diffrn_reflns_point_group_measured_fraction_max 0.998
_diffrn_reflns_theta_full 25.242
_diffrn_reflns_theta_max 28.312
_diffrn_reflns_theta_min 1.909
_exptl_absorpt_coefficient_mu 0.797
_exptl_absorpt_correction_T_max 0.7457
_exptl_absorpt_correction_T_min 0.6700
_exptl_absorpt_correction_type multi-scan
_exptl_absorpt_process_details 'sadabs v2008/1(bruker axs, 2008)'
_exptl_crystal_colour orange
_exptl_crystal_density_diffrn 1.550
_exptl_crystal_description Block
_exptl_crystal_F_000 1408
_exptl_crystal_size_max 0.400
_exptl_crystal_size_mid 0.300
_exptl_crystal_size_min 0.100
_refine_diff_density_max 0.985
_refine_diff_density_min -0.905
_refine_diff_density_rms 0.092
_refine_ls_extinction_method none
_refine_ls_goodness_of_fit_ref 1.047
_refine_ls_hydrogen_treatment constr
_refine_ls_matrix_type full
_refine_ls_number_parameters 421
_refine_ls_number_reflns 7341
_refine_ls_number_restraints 596
_refine_ls_restrained_S_all 1.146
_refine_ls_R_factor_all 0.0499
_refine_ls_R_factor_gt 0.0419
_refine_ls_shift/su_max 0.002
_refine_ls_shift/su_mean 0.000
_refine_ls_structure_factor_coef Fsqd
_refine_ls_weighting_details 'w=1/[\s^2^(Fo^2^)+(0.0589P)^2^+4.1227P] where P=(Fo^2^+2Fc^2^)/3'
_refine_ls_weighting_scheme calc
_refine_ls_wR_factor_gt 0.1110
_refine_ls_wR_factor_ref 0.1181
_reflns_Friedel_coverage 0.000
_reflns_number_gt 6221
_reflns_number_total 7341
_reflns_threshold_expression 'I > 2\s(I)'
_cod_data_source_file c9ce01332f2.cif
_cod_data_source_block 1
_cod_depositor_comments
;
The following automatic conversions were performed:

data item '_exptl_absorpt_correction_type' value 'multi_scan' was
changed to 'multi-scan' in accordance with the
/home/data/users/saulius/crontab/automatic-downloads/rss-feeds/RSC/lib/dictionaries/cif_core.dic
dictionary named 'cif_core.dic' version 2.4.2 last updated on
2011-04-26.

Automatic conversion script
Id: cif_fix_values 6909 2019-04-08 15:41:33Z antanas 
;
_cod_original_sg_symbol_H-M 'P 21/c'
_cod_database_code 7235001
_shelx_shelxl_version_number 2014/7
_shelx_space_group_comment
; 
The symmetry employed for this shelxl refinement is uniquely defined 
by the following loop, which should always be used as a source of 
symmetry information in preference to the above space-group names. 
They are only intended as comments. 
;
_shelx_estimated_absorpt_t_min 0.741
_shelx_estimated_absorpt_t_max 0.925

loop_
_space_group_symop_operation_xyz
'x, y, z'
'-x, y+1/2, -z+1/2'
'-x, -y, -z'
'x, -y-1/2, z-1/2'

loop_
_atom_site_label
_atom_site_type_symbol
_atom_site_fract_x
_atom_site_fract_y
_atom_site_fract_z
_atom_site_U_iso_or_equiv
_atom_site_adp_type
_atom_site_occupancy
_atom_site_site_symmetry_order
_atom_site_calc_flag
_atom_site_refinement_flags_posn
_atom_site_refinement_flags_adp
_atom_site_refinement_flags_occupancy
_atom_site_disorder_assembly
_atom_site_disorder_group
Cd Cd 0.53089(2) 0.71865(2) 0.14323(2) 0.03496(8) Uani 1 1 d . . . . .
O1 O 0.9398(3) 0.9673(3) 0.18887(18) 0.0852(11) Uani 1 1 d . . . . .
O2 O 0.7159(6) 0.4417(5) 0.0602(4) 0.194(3) Uani 1 1 d . . . . .
O3 O 0.3373(2) 0.77790(18) 0.06489(16) 0.0559(7) Uani 1 1 d . . . . .
O4 O 0.3352(2) 0.69603(18) 0.16420(16) 0.0542(6) Uani 1 1 d . . . . .
O5 O -0.3264(4) 0.8157(4) 0.0148(4) 0.062(2) Uani 0.657(17) 1 d . . P . .
O5' O -0.3495(8) 0.7493(18) -0.0142(6) 0.102(9) Uani 0.343(17) 1 d . . P . .
O6 O -0.2927(2) 0.7265(2) 0.11206(19) 0.0749(10) Uani 1 1 d . . . . .
O7 O 0.4895(3) 0.6114(3) 0.0431(2) 0.1100(16) Uani 1 1 d . . . . .
O8 O -0.5594(15) 0.8810(12) -0.0227(10) 0.145(7) Uani 0.5 1 d . . P A 1
O8' O -0.5736(14) 0.8336(18) -0.0624(11) 0.243(16) Uani 0.5 1 d . . P B 2
N1 N 0.5861(2) 0.83446(18) 0.22745(17) 0.0444(6) Uani 1 1 d . . . . .
N2 N 0.7614(3) 1.03901(19) 0.1490(2) 0.0515(7) Uani 1 1 d . . . . .
H2A H 0.7045 1.0608 0.1098 0.062 Uiso 1 1 calc R U . . .
N3 N 0.6110(2) 0.61486(19) 0.23703(18) 0.0477(6) Uani 1 1 d . U . . .
N4 N 0.8599(4) 0.4439(3) 0.1774(3) 0.0903(12) Uani 1 1 d . U . . .
H4A H 0.9364 0.4571 0.2013 0.108 Uiso 1 1 calc R U . . .
C1 C 0.5548(4) 0.8403(3) 0.2956(2) 0.0570(7) Uani 1 1 d . U . . .
H1A H 0.5106 0.7962 0.3099 0.068 Uiso 1 1 calc R U . . .
C2 C 0.5856(4) 0.9090(3) 0.3454(3) 0.0624(8) Uani 1 1 d . U . . .
H2B H 0.5632 0.9110 0.3927 0.075 Uiso 1 1 calc R U . . .
C3 C 0.6498(4) 0.9747(3) 0.3244(2) 0.0578(8) Uani 1 1 d . U . . .
H3A H 0.6716 1.0216 0.3575 0.069 Uiso 1 1 calc R U . . .
C4 C 0.6818(3) 0.9707(2) 0.2536(2) 0.0480(6) Uani 1 1 d . U . . .
C5 C 0.6493(3) 0.8989(2) 0.2079(2) 0.0466(6) Uani 1 1 d . U . . .
H5A H 0.6724 0.8950 0.1609 0.056 Uiso 1 1 calc R U . . .
C6 C 0.7479(4) 1.0440(2) 0.2291(2) 0.0549(7) Uani 1 1 d . U . . .
H6A H 0.7022 1.0951 0.2330 0.066 Uiso 1 1 calc R U . . .
H6B H 0.8307 1.0489 0.2668 0.066 Uiso 1 1 calc R U . . .
C7 C 0.8593(3) 1.0016(2) 0.1349(2) 0.0515(7) Uani 1 1 d . U . . .
C8 C 0.8647(3) 1.0016(3) 0.0498(2) 0.0549(8) Uani 1 1 d . U . . .
H8A H 0.8239 1.0521 0.0233 0.066 Uiso 1 1 calc R U . . .
H8B H 0.8185 0.9534 0.0222 0.066 Uiso 1 1 calc R U . . .
C9 C 0.9978(3) 0.9984(3) 0.0432(2) 0.0535(8) Uani 1 1 d . U . . .
H9A H 1.0378 0.9469 0.0680 0.064 Uiso 1 1 calc R U . . .
H9B H 1.0450 1.0456 0.0724 0.064 Uiso 1 1 calc R U . . .
C10 C 0.5800(3) 0.6019(3) 0.3047(2) 0.0571(8) Uani 1 1 d . U . . .
H10A H 0.5336 0.6429 0.3217 0.069 Uiso 1 1 calc R U . . .
C11 C 0.6140(4) 0.5307(3) 0.3499(3) 0.0680(9) Uani 1 1 d . U . . .
H11A H 0.5923 0.5241 0.3972 0.082 Uiso 1 1 calc R U . . .
C12 C 0.6798(4) 0.4698(3) 0.3250(3) 0.0711(9) Uani 1 1 d . U . . .
H12A H 0.7021 0.4207 0.3548 0.085 Uiso 1 1 calc R U . . .
C13 C 0.7135(4) 0.4807(3) 0.2551(3) 0.0699(9) Uani 1 1 d . U . . .
C14 C 0.6787(4) 0.5551(3) 0.2145(3) 0.0632(8) Uani 1 1 d . U . . .
H14A H 0.7036 0.5645 0.1688 0.076 Uiso 1 1 calc R U . . .
C15 C 0.7825(5) 0.4141(4) 0.2233(4) 0.0925(10) Uani 1 1 d . U . . .
H15A H 0.8341 0.3822 0.2682 0.111 Uiso 1 1 calc R U . . .
H15B H 0.7214 0.3755 0.1905 0.111 Uiso 1 1 calc R U . . .
C16 C 0.8201(5) 0.4516(4) 0.1034(4) 0.1032(12) Uani 1 1 d D U . . .
C17 C 0.9389(5) 0.4706(8) 0.0825(5) 0.1085(17) Uani 0.543(8) 1 d D U P C 1
H17A H 0.9836 0.5136 0.1193 0.130 Uiso 0.543(8) 1 calc R U P C 1
H17B H 0.9902 0.4201 0.0930 0.130 Uiso 0.543(8) 1 calc R U P C 1
C18 C 0.9307(9) 0.4994(9) -0.0007(5) 0.1153(19) Uani 0.543(8) 1 d D U P C 1
H18A H 0.8935 0.5550 -0.0113 0.138 Uiso 0.543(8) 1 calc R U P C 1
H18B H 0.8827 0.4602 -0.0405 0.138 Uiso 0.543(8) 1 calc R U P C 1
C17' C 0.8833(9) 0.4991(7) 0.0515(7) 0.1100(17) Uani 0.457(8) 1 d D U P C 2
H17C H 0.8247 0.5024 -0.0017 0.132 Uiso 0.457(8) 1 calc R U P C 2
H17D H 0.8972 0.5563 0.0718 0.132 Uiso 0.457(8) 1 calc R U P C 2
C18' C 1.0053(9) 0.4668(9) 0.0428(8) 0.1102(17) Uiso 0.457(8) 1 d D U P C 2
H18C H 1.0037 0.4071 0.0306 0.132 Uiso 0.457(8) 1 calc R U P C 2
H18D H 1.0765 0.4801 0.0883 0.132 Uiso 0.457(8) 1 calc R U P C 2
C19 C 0.2780(2) 0.73874(19) 0.10469(17) 0.0333(5) Uani 1 1 d . U . . .
C20 C 0.1368(2) 0.74390(19) 0.08440(16) 0.0312(5) Uani 1 1 d . U . . .
C21 C 0.0867(3) 0.7342(2) 0.14697(18) 0.0366(5) Uani 1 1 d . U . . .
H21A H 0.1398 0.7241 0.1980 0.044 Uiso 1 1 calc R U . . .
C22 C -0.0427(3) 0.7393(2) 0.13561(18) 0.0387(5) Uani 1 1 d . U . . .
H22A H -0.0738 0.7332 0.1794 0.046 Uiso 1 1 calc R U . . .
C23 C -0.1244(2) 0.7530(2) 0.06145(18) 0.0351(5) Uani 1 1 d . U . . .
C24 C -0.0771(2) 0.7606(2) -0.00616(17) 0.0337(5) Uani 1 1 d . U . . .
C25 C 0.0559(2) 0.75663(19) 0.00580(16) 0.0317(5) Uani 1 1 d . U . . .
C26 C 0.1007(3) 0.7622(2) -0.06226(18) 0.0410(5) Uani 1 1 d . U . . .
H26A H 0.1865 0.7598 -0.0556 0.049 Uiso 1 1 calc R U . . .
C27 C 0.0204(3) 0.7709(3) -0.1374(2) 0.0502(7) Uani 1 1 d . U . . .
H27A H 0.0519 0.7749 -0.1811 0.060 Uiso 1 1 calc R U . . .
C28 C -0.1097(3) 0.7739(2) -0.1489(2) 0.0513(7) Uani 1 1 d . U . . .
H28A H -0.1639 0.7791 -0.2003 0.062 Uiso 1 1 calc R U . . .
C29 C -0.1567(3) 0.7692(2) -0.08549(19) 0.0442(6) Uani 1 1 d . U . . .
H29A H -0.2430 0.7718 -0.0942 0.053 Uiso 1 1 calc R U . . .
C30 C -0.2623(3) 0.7592(2) 0.0572(2) 0.0437(6) Uani 1 1 d . U . . .

loop_
_atom_site_aniso_label
_atom_site_aniso_U_11
_atom_site_aniso_U_22
_atom_site_aniso_U_33
_atom_site_aniso_U_23
_atom_site_aniso_U_13
_atom_site_aniso_U_12
Cd 0.01694(11) 0.04513(14) 0.04370(14) 0.00479(9) 0.01016(8) 0.00075(7)
O1 0.0566(17) 0.137(3) 0.0607(17) 0.0153(19) 0.0147(14) 0.0382(19)
O2 0.126(4) 0.252(8) 0.145(5) -0.078(5) -0.054(4) -0.027(5)
O3 0.0219(10) 0.093(2) 0.0527(14) 0.0235(13) 0.0113(9) -0.0051(10)
O4 0.0210(10) 0.0772(16) 0.0635(15) 0.0320(13) 0.0108(10) 0.0074(10)
O5 0.026(2) 0.082(4) 0.076(4) 0.016(3) 0.014(2) 0.019(2)
O5' 0.027(4) 0.23(3) 0.050(5) 0.010(9) 0.009(4) -0.005(7)
O6 0.0265(12) 0.135(3) 0.0710(19) 0.0189(18) 0.0267(12) -0.0021(14)
O7 0.0564(18) 0.171(4) 0.095(3) -0.075(3) 0.0088(17) 0.009(2)
O8 0.075(7) 0.220(14) 0.154(14) 0.145(12) 0.056(9) 0.076(8)
O8' 0.050(5) 0.52(4) 0.169(16) 0.26(2) 0.045(9) 0.038(14)
N1 0.0344(13) 0.0471(15) 0.0529(16) -0.0005(12) 0.0144(11) 0.0055(11)
N2 0.0395(14) 0.0493(16) 0.0655(19) 0.0027(14) 0.0147(13) 0.0020(12)
N3 0.0320(12) 0.0491(15) 0.0595(17) 0.0117(13) 0.0094(11) 0.0004(10)
N4 0.0466(19) 0.099(3) 0.111(3) -0.038(2) -0.0016(17) 0.0136(19)
C1 0.0575(16) 0.0569(16) 0.0598(16) 0.0034(14) 0.0218(14) 0.0043(14)
C2 0.0703(17) 0.0638(17) 0.0559(16) -0.0039(15) 0.0227(14) 0.0067(15)
C3 0.0615(16) 0.0585(16) 0.0529(15) -0.0088(14) 0.0156(14) 0.0058(14)
C4 0.0411(13) 0.0508(14) 0.0515(14) -0.0070(12) 0.0122(11) 0.0062(12)
C5 0.0407(13) 0.0500(14) 0.0513(14) -0.0072(12) 0.0166(11) 0.0032(12)
C6 0.0490(14) 0.0542(15) 0.0622(15) -0.0132(13) 0.0170(13) -0.0009(13)
C7 0.0389(13) 0.0560(15) 0.0582(15) -0.0032(14) 0.0118(12) 0.0020(12)
C8 0.0408(15) 0.0629(18) 0.0587(17) -0.0010(15) 0.0105(13) -0.0011(14)
C9 0.0389(15) 0.0622(19) 0.0577(18) -0.0050(16) 0.0114(14) -0.0025(14)
C10 0.0465(15) 0.0569(16) 0.0632(17) 0.0061(14) 0.0083(14) -0.0057(13)
C11 0.0589(17) 0.0643(17) 0.0706(18) 0.0127(16) 0.0022(15) -0.0075(15)
C12 0.0601(17) 0.0565(17) 0.0805(19) 0.0161(16) -0.0054(16) -0.0057(15)
C13 0.0550(16) 0.0571(16) 0.0852(19) 0.0044(16) 0.0004(16) 0.0044(14)
C14 0.0508(15) 0.0575(16) 0.0779(18) 0.0046(14) 0.0133(14) 0.0084(12)
C15 0.0810(18) 0.0751(18) 0.104(2) -0.0047(17) -0.0016(16) 0.0136(16)
C16 0.092(2) 0.100(2) 0.108(2) -0.0123(19) 0.0131(19) 0.0054(18)
C17 0.101(3) 0.107(3) 0.110(3) -0.006(2) 0.017(2) 0.011(2)
C18 0.107(3) 0.115(3) 0.115(3) 0.000(3) 0.017(3) 0.004(3)
C17' 0.102(3) 0.106(3) 0.111(3) -0.004(2) 0.014(2) 0.015(2)
C19 0.0191(10) 0.0453(13) 0.0365(12) 0.0003(10) 0.0100(9) -0.0009(9)
C20 0.0184(9) 0.0433(11) 0.0331(10) 0.0015(9) 0.0093(8) 0.0004(9)
C21 0.0224(10) 0.0551(13) 0.0333(11) 0.0041(10) 0.0096(9) 0.0017(9)
C22 0.0246(10) 0.0589(13) 0.0363(11) 0.0039(11) 0.0148(9) 0.0010(10)
C23 0.0200(9) 0.0499(12) 0.0384(11) 0.0013(10) 0.0130(9) 0.0024(9)
C24 0.0204(9) 0.0476(12) 0.0343(10) 0.0012(9) 0.0097(8) 0.0022(9)
C25 0.0203(9) 0.0447(11) 0.0321(10) 0.0009(9) 0.0107(8) 0.0007(9)
C26 0.0276(10) 0.0621(13) 0.0355(11) 0.0001(11) 0.0124(9) 0.0017(10)
C27 0.0387(13) 0.0771(17) 0.0354(12) 0.0021(12) 0.0118(11) 0.0023(12)
C28 0.0371(13) 0.0759(16) 0.0365(13) 0.0019(13) 0.0036(11) 0.0033(12)
C29 0.0268(10) 0.0634(14) 0.0399(12) 0.0025(11) 0.0057(10) 0.0035(10)
C30 0.0231(11) 0.0644(15) 0.0464(14) 0.0033(13) 0.0143(10) 0.0043(11)

loop_
_atom_type_symbol
_atom_type_description
_atom_type_scat_dispersion_real
_atom_type_scat_dispersion_imag
_atom_type_scat_source
C C 0.0033 0.0016 'International Tables Vol C Tables 4.2.6.8 and 6.1.1.4'
H H 0.0000 0.0000 'International Tables Vol C Tables 4.2.6.8 and 6.1.1.4'
N N 0.0061 0.0033 'International Tables Vol C Tables 4.2.6.8 and 6.1.1.4'
O O 0.0106 0.0060 'International Tables Vol C Tables 4.2.6.8 and 6.1.1.4'
Cd Cd -0.8075 1.2024 'International Tables Vol C Tables 4.2.6.8 and 6.1.1.4'

loop_
_geom_angle_atom_site_label_1
_geom_angle_atom_site_label_2
_geom_angle_atom_site_label_3
_geom_angle
_geom_angle_site_symmetry_1
_geom_angle_site_symmetry_3
O6 Cd N3 91.47(11) 1_655 .
O6 Cd N1 91.09(12) 1_655 .
N3 Cd N1 97.92(11) . .
O6 Cd O4 172.50(12) 1_655 .
N3 Cd O4 88.11(9) . .
N1 Cd O4 96.38(10) . .
O6 Cd O7 81.77(13) 1_655 .
N3 Cd O7 87.95(15) . .
N1 Cd O7 170.90(14) . .
O4 Cd O7 90.73(12) . .
O6 Cd O3 124.23(10) 1_655 .
N3 Cd O3 141.84(9) . .
N1 Cd O3 94.67(10) . .
O4 Cd O3 54.66(8) . .
O7 Cd O3 84.80(12) . .
O6 Cd C19 150.70(10) 1_655 .
N3 Cd C19 114.80(9) . .
N1 Cd C19 97.48(9) . .
O4 Cd C19 27.30(8) . .
O7 Cd C19 86.25(10) . .
O3 Cd C19 27.42(8) . .
C19 O3 Cd 91.20(18) . .
C19 O4 Cd 93.54(17) . .
O5' O5 C30 67.9(6) . .
O5 O5' C30 59.0(8) . .
C30 O6 Cd 133.8(2) . 1_455
C1 N1 C5 117.7(3) . .
C1 N1 Cd 122.0(2) . .
C5 N1 Cd 120.3(2) . .
C7 N2 C6 121.6(3) . .
C7 N2 H2A 119.2 . .
C6 N2 H2A 119.2 . .
C10 N3 C14 117.4(3) . .
C10 N3 Cd 126.1(2) . .
C14 N3 Cd 115.6(3) . .
C16 N4 C15 121.8(5) . .
C16 N4 H4A 119.1 . .
C15 N4 H4A 119.1 . .
N1 C1 C2 122.5(4) . .
N1 C1 H1A 118.8 . .
C2 C1 H1A 118.8 . .
C3 C2 C1 119.2(4) . .
C3 C2 H2B 120.4 . .
C1 C2 H2B 120.4 . .
C2 C3 C4 119.5(4) . .
C2 C3 H3A 120.3 . .
C4 C3 H3A 120.3 . .
C5 C4 C3 117.6(4) . .
C5 C4 C6 122.9(3) . .
C3 C4 C6 119.5(3) . .
N1 C5 C4 123.6(3) . .
N1 C5 H5A 118.2 . .
C4 C5 H5A 118.2 . .
N2 C6 C4 115.3(3) . .
N2 C6 H6A 108.4 . .
C4 C6 H6A 108.4 . .
N2 C6 H6B 108.4 . .
C4 C6 H6B 108.4 . .
H6A C6 H6B 107.5 . .
O1 C7 N2 120.9(4) . .
O1 C7 C8 122.1(3) . .
N2 C7 C8 117.0(3) . .
C7 C8 C9 113.1(3) . .
C7 C8 H8A 109.0 . .
C9 C8 H8A 109.0 . .
C7 C8 H8B 109.0 . .
C9 C8 H8B 109.0 . .
H8A C8 H8B 107.8 . .
C8 C9 C9 112.5(4) . 3_775
C8 C9 H9A 109.1 . .
C9 C9 H9A 109.1 3_775 .
C8 C9 H9B 109.1 . .
C9 C9 H9B 109.1 3_775 .
H9A C9 H9B 107.8 . .
N3 C10 C11 122.5(4) . .
N3 C10 H10A 118.8 . .
C11 C10 H10A 118.8 . .
C12 C11 C10 119.3(5) . .
C12 C11 H11A 120.4 . .
C10 C11 H11A 120.4 . .
C11 C12 C13 120.0(4) . .
C11 C12 H12A 120.0 . .
C13 C12 H12A 120.0 . .
C14 C13 C12 116.9(4) . .
C14 C13 C15 120.8(5) . .
C12 C13 C15 122.2(4) . .
N3 C14 C13 123.9(4) . .
N3 C14 H14A 118.1 . .
C13 C14 H14A 118.1 . .
N4 C15 C13 115.6(5) . .
N4 C15 H15A 108.4 . .
C13 C15 H15A 108.4 . .
N4 C15 H15B 108.4 . .
C13 C15 H15B 108.4 . .
H15A C15 H15B 107.4 . .
O2 C16 N4 129.1(6) . .
O2 C16 C17 129.4(6) . .
N4 C16 C17 101.3(5) . .
O2 C16 C17' 102.9(7) . .
N4 C16 C17' 126.0(8) . .
C18 C17 C16 119.01(12) . .
C18 C17 H17A 107.6 . .
C16 C17 H17A 107.6 . .
C18 C17 H17B 107.6 . .
C16 C17 H17B 107.6 . .
H17A C17 H17B 107.0 . .
C17 C18 C18 102.0(8) . 3_765
C17 C18 H18A 111.4 . .
C18 C18 H18A 111.4 3_765 .
C17 C18 H18B 111.4 . .
C18 C18 H18B 111.4 3_765 .
H18A C18 H18B 109.2 . .
C18' C17' C16 119.05(12) . .
C18' C17' H17C 107.6 . .
C16 C17' H17C 107.6 . .
C18' C17' H17D 107.6 . .
C16 C17' H17D 107.6 . .
H17C C17' H17D 107.0 . .
C17' C18' C18' 92.2(9) . 3_765
C17' C18' H18C 113.2 . .
C18' C18' H18C 113.2 3_765 .
C17' C18' H18D 113.2 . .
C18' C18' H18D 113.2 3_765 .
H18C C18' H18D 110.6 . .
O4 C19 O3 120.4(3) . .
O4 C19 C20 118.1(2) . .
O3 C19 C20 121.5(3) . .
O4 C19 Cd 59.16(14) . .
O3 C19 Cd 61.39(15) . .
C20 C19 Cd 176.3(2) . .
C21 C20 C25 119.6(2) . .
C21 C20 C19 116.2(2) . .
C25 C20 C19 124.2(2) . .
C20 C21 C22 121.3(3) . .
C20 C21 H21A 119.3 . .
C22 C21 H21A 119.3 . .
C23 C22 C21 121.4(3) . .
C23 C22 H22A 119.3 . .
C21 C22 H22A 119.3 . .
C22 C23 C24 119.4(2) . .
C22 C23 C30 116.3(3) . .
C24 C23 C30 124.2(3) . .
C29 C24 C23 122.6(2) . .
C29 C24 C25 118.3(3) . .
C23 C24 C25 119.1(2) . .
C26 C25 C20 122.6(2) . .
C26 C25 C24 118.2(2) . .
C20 C25 C24 119.2(2) . .
C27 C26 C25 121.3(3) . .
C27 C26 H26A 119.3 . .
C25 C26 H26A 119.3 . .
C26 C27 C28 120.3(3) . .
C26 C27 H27A 119.8 . .
C28 C27 H27A 119.8 . .
C29 C28 C27 120.4(3) . .
C29 C28 H28A 119.8 . .
C27 C28 H28A 119.8 . .
C28 C29 C24 121.5(3) . .
C28 C29 H29A 119.3 . .
C24 C29 H29A 119.3 . .
O6 C30 O5 122.0(3) . .
O6 C30 O5' 112.8(7) . .
O5 C30 O5' 53.1(9) . .
O6 C30 C23 116.1(3) . .
O5 C30 C23 118.2(3) . .
O5' C30 C23 119.1(5) . .

loop_
_geom_bond_atom_site_label_1
_geom_bond_atom_site_label_2
_geom_bond_distance
_geom_bond_site_symmetry_2
Cd O6 2.188(2) 1_655
Cd N3 2.312(3) .
Cd N1 2.322(3) .
Cd O4 2.340(2) .
Cd O7 2.387(3) .
Cd O3 2.388(2) .
Cd C19 2.720(3) .
O1 C7 1.226(5) .
O2 C16 1.198(7) .
O3 C19 1.253(4) .
O4 C19 1.250(4) .
O5 O5' 1.16(2) .
O5 C30 1.249(5) .
O5' C30 1.350(12) .
O6 C30 1.218(4) .
O6 Cd 2.188(2) 1_455
N1 C1 1.334(5) .
N1 C5 1.341(4) .
N2 C7 1.327(4) .
N2 C6 1.449(5) .
N2 H2A 0.8600 .
N3 C10 1.338(5) .
N3 C14 1.339(5) .
N4 C16 1.243(7) .
N4 C15 1.417(8) .
N4 H4A 0.8600 .
C1 C2 1.375(6) .
C1 H1A 0.9300 .
C2 C3 1.373(6) .
C2 H2B 0.9300 .
C3 C4 1.381(5) .
C3 H3A 0.9300 .
C4 C5 1.378(5) .
C4 C6 1.503(5) .
C5 H5A 0.9300 .
C6 H6A 0.9700 .
C6 H6B 0.9700 .
C7 C8 1.502(5) .
C8 C9 1.521(5) .
C8 H8A 0.9700 .
C8 H8B 0.9700 .
C9 C9 1.524(7) 3_775
C9 H9A 0.9700 .
C9 H9B 0.9700 .
C10 C11 1.367(6) .
C10 H10A 0.9300 .
C11 C12 1.358(7) .
C11 H11A 0.9300 .
C12 C13 1.386(7) .
C12 H12A 0.9300 .
C13 C14 1.374(6) .
C13 C15 1.504(7) .
C14 H14A 0.9300 .
C15 H15A 0.9700 .
C15 H15B 0.9700 .
C16 C17 1.5004(10) .
C16 C17' 1.5005(10) .
C17 C18 1.5004(10) .
C17 H17A 0.9700 .
C17 H17B 0.9700 .
C18 C18 1.536(18) 3_765
C18 H18A 0.9700 .
C18 H18B 0.9700 .
C17' C18' 1.5004(10) .
C17' H17C 0.9700 .
C17' H17D 0.9700 .
C18' C18' 1.80(2) 3_765
C18' H18C 0.9700 .
C18' H18D 0.9700 .
C19 C20 1.511(3) .
C20 C21 1.370(4) .
C20 C25 1.422(4) .
C21 C22 1.400(4) .
C21 H21A 0.9300 .
C22 C23 1.368(4) .
C22 H22A 0.9300 .
C23 C24 1.428(4) .
C23 C30 1.520(4) .
C24 C29 1.419(4) .
C24 C25 1.437(3) .
C25 C26 1.417(4) .
C26 C27 1.364(5) .
C26 H26A 0.9300 .
C27 C28 1.405(5) .
C27 H27A 0.9300 .
C28 C29 1.355(5) .
C28 H28A 0.9300 .
C29 H29A 0.9300 .
